data_7110628
loop_
_publ_author_name
'Alan Aitken, R.'
'Hill, Lawrence'
'Lightfoot, Philip'
'Wilson, Neil J.'

_publ_contact_author
;
Dr P. Lightfoot
School of Chemistry
University of St Andrews
St Andrews Fife
KY16 9ST
;
_publ_section_title
;
 New reactions of cyclic sulfoxides under Pummerer conditions
;
_journal_issue 17
_journal_name_full 'Chemical Communications'
_journal_page_first 1673
_journal_paper_doi 10.1039/a904882k
_journal_year 1999
_chemical_formula_moiety 'C15 H16 O5 S4 '
_chemical_formula_sum 'C15 H16 O5 S4'
_chemical_formula_weight 404.53
_space_group_IT_number 14
_symmetry_cell_setting monoclinic
_symmetry_Int_Tables_number 14
_symmetry_space_group_name_Hall '-P 2yab'
_symmetry_space_group_name_H-M 'P 1 21/a 1'
_audit_creation_date 'Tue May 25 08:58:57 1999'
_audit_creation_method 'from TEXRAY.INF file'
_cell_angle_alpha 90
_cell_angle_beta 105.06(5)
_cell_angle_gamma 90
_cell_formula_units_Z 4
_cell_length_a 9.321(8)
_cell_length_b 15.481(5)
_cell_length_c 12.756(7)
_cell_measurement_reflns_used 25
_cell_measurement_temperature 293.2
_cell_measurement_theta_max 25.0
_cell_measurement_theta_min 24.1
_cell_volume 1777.5(19)
_computing_cell_refinement 'MSC/AFC Diffractometer Control'
_computing_data_collection 'MSC/AFC Diffractometer Control'
_computing_data_reduction teXsan
_computing_publication_material teXsan
_computing_structure_refinement teXsan
_diffrn_ambient_temperature 293.2
_diffrn_measurement_device AFC7S
_diffrn_measurement_method 'omega/2-theta scans'
_diffrn_orient_matrix_UB_11 -0.00821
_diffrn_orient_matrix_UB_12 -0.06215
_diffrn_orient_matrix_UB_13 -0.02214
_diffrn_orient_matrix_UB_21 -0.11051
_diffrn_orient_matrix_UB_22 0.00335
_diffrn_orient_matrix_UB_23 -0.01393
_diffrn_orient_matrix_UB_31 -0.00810
_diffrn_orient_matrix_UB_32 0.01729
_diffrn_orient_matrix_UB_33 -0.07685
_diffrn_radiation_monochromator graphite
_diffrn_radiation_source 'X-ray tube'
_diffrn_radiation_type MoKalpha
_diffrn_radiation_wavelength 0.7107
_diffrn_reflns_av_R_equivalents 6.23
_diffrn_reflns_limit_h_max 11
_diffrn_reflns_limit_h_min 0
_diffrn_reflns_limit_k_max 18
_diffrn_reflns_limit_k_min 0
_diffrn_reflns_limit_l_max 14
_diffrn_reflns_limit_l_min -15
_diffrn_reflns_number 3472
_diffrn_reflns_theta_max 25.01
_diffrn_standards_decay_% -0.48
_diffrn_standards_interval_count 150
_diffrn_standards_number 3
_exptl_absorpt_coefficient_mu 0.556
_exptl_absorpt_correction_type none
_exptl_crystal_colour colorless
_exptl_crystal_density_diffrn 1.512
_exptl_crystal_description block
_exptl_crystal_F_000 840.00
_exptl_crystal_size_max 0.400
_exptl_crystal_size_mid 0.400
_exptl_crystal_size_min 0.300
_refine_diff_density_max 1.13
_refine_diff_density_min -0.97
_refine_ls_extinction_coef 20.91027
_refine_ls_extinction_method Zachariasen_type_2_Gaussian_isotropic
_refine_ls_goodness_of_fit_obs 7.302
_refine_ls_hydrogen_treatment noref
_refine_ls_matrix_type full
_refine_ls_number_parameters 218
_refine_ls_number_reflns 2278
_refine_ls_number_restraints 0
_refine_ls_R_factor_obs 0.0954
_refine_ls_shift/esd_max 0.0240
_refine_ls_structure_factor_coef F
_refine_ls_weighting_scheme sigma
_refine_ls_wR_factor_obs 0.0920
_reflns_number_observed 2278
_reflns_number_total 3263
_reflns_observed_criterion 3.00
_cod_data_source_file 904882ksup1.cif
_cod_data_source_block RAAitken
_cod_original_cell_volume 1777(1)
_cod_original_sg_symbol_H-M 'P 21/a     '
_cod_original_formula_sum 'C15 H16 O5 S4 '
_cod_database_code 7110628

loop_
_symmetry_equiv_pos_as_xyz
'   +x,   +y,   +z'
'1/2-x,1/2+y,   -z'
'   -x,   -y,   -z'
'1/2+x,1/2-y,   +z'

loop_
_atom_site_aniso_label
_atom_site_aniso_U_11
_atom_site_aniso_U_22
_atom_site_aniso_U_33
_atom_site_aniso_U_12
_atom_site_aniso_U_13
_atom_site_aniso_U_23
S(1) 0.040(1) 0.045(2) 0.055(2) 0.000(1) 0.006(1) 0.001(1)
S(2) 0.054(2) 0.046(2) 0.066(2) 0.001(1) -0.001(1) 0.015(1)
S(3) 0.037(1) 0.055(2) 0.061(2) 0.001(1) 0.005(1) 0.001(1)
S(4) 0.048(2) 0.044(2) 0.066(2) 0.007(1) -0.002(1) -0.010(1)
O(1) 0.073(5) 0.051(5) 0.053(5) -0.009(4) -0.007(4) 0.005(4)
O(2) 0.052(5) 0.075(6) 0.070(5) -0.022(4) -0.010(4) -0.013(5)
O(3) 0.061(5) 0.057(5) 0.075(6) 0.024(4) 0.000(4) 0.000(4)
O(4) 0.057(5) 0.075(6) 0.079(6) 0.011(4) 0.008(4) -0.036(5)
O(5) 0.104(7) 0.039(5) 0.110(7) -0.004(5) -0.031(6) 0.007(5)
C(1) 0.034(5) 0.044(6) 0.051(6) 0.003(4) 0.006(5) 0.001(5)
C(2) 0.039(6) 0.053(7) 0.061(7) -0.004(5) 0.009(5) 0.015(6)
C(3) 0.056(7) 0.052(7) 0.072(8) -0.007(6) -0.005(6) -0.001(6)
C(4) 0.087(9) 0.056(8) 0.059(8) -0.010(7) -0.007(7) -0.010(6)
C(5) 0.050(7) 0.053(7) 0.083(9) -0.002(6) -0.014(6) 0.010(7)
C(6) 0.043(6) 0.040(6) 0.056(7) 0.003(5) 0.008(5) 0.003(5)
C(7) 0.033(6) 0.054(8) 0.13(1) 0.003(5) -0.017(7) 0.001(8)
C(8) 0.034(5) 0.036(6) 0.050(6) 0.005(4) 0.010(4) 0.002(5)
C(9) 0.048(6) 0.050(7) 0.061(7) 0.003(5) 0.002(5) 0.004(6)
C(11) 0.027(5) 0.047(6) 0.047(6) -0.006(4) 0.005(4) 0.001(5)
C(12) 0.035(5) 0.035(6) 0.047(6) -0.001(4) 0.003(4) -0.003(5)
C(13) 0.034(5) 0.054(7) 0.052(6) 0.002(5) 0.005(5) -0.001(6)
C(14) 0.11(1) 0.076(9) 0.060(8) 0.019(8) -0.007(8) 0.011(7)
C(15) 0.030(5) 0.044(7) 0.074(8) -0.005(5) -0.003(6) 0.000(6)
C(16) 0.075(9) 0.073(10) 0.13(1) 0.040(8) -0.033(8) -0.019(9)

loop_
_atom_site_label
_atom_site_fract_x
_atom_site_fract_y
_atom_site_fract_z
_atom_site_U_iso_or_equiv
_atom_site_thermal_displace_type
S(1) 0.3890(3) -0.0686(2) 0.2966(2) 0.0480(8) Uij
S(2) 0.3499(3) 0.0445(2) 0.0761(2) 0.0584(9) Uij
S(3) 0.6853(3) -0.0577(2) 0.2333(2) 0.0525(8) Uij
S(4) 0.6294(3) 0.0457(2) 0.4118(2) 0.0555(8) Uij
O(1) 0.7885(8) -0.1186(5) 0.6078(6) 0.063(2) Uij
O(2) 0.9165(8) 0.0032(5) 0.6149(6) 0.071(3) Uij
O(3) 0.9677(8) -0.1726(5) 0.4745(6) 0.067(3) Uij
O(4) 0.9219(8) -0.1856(5) 0.2912(7) 0.072(3) Uij
O(5) 0.5002(10) 0.1469(5) 0.2232(7) 0.095(3) Uij
C(1) 0.3475(10) -0.1273(6) 0.1690(8) 0.044(3) Uij
C(2) 0.192(1) -0.1692(7) 0.1460(9) 0.052(3) Uij
C(3) 0.190(1) -0.2417(7) 0.0621(9) 0.064(4) Uij
C(4) 0.189(1) -0.1902(8) -0.0435(9) 0.072(4) Uij
C(5) 0.186(1) -0.0964(7) -0.0101(10) 0.068(4) Uij
C(6) 0.339(1) -0.0727(6) 0.0644(8) 0.047(3) Uij
C(7) 0.095(1) -0.1004(7) 0.076(1) 0.079(4) Uij
C(8) 0.5413(9) 0.0000(6) 0.2787(8) 0.040(3) Uij
C(9) 0.475(1) 0.0715(7) 0.2012(9) 0.056(3) Uij
C(11) 0.7812(9) -0.0865(6) 0.3667(8) 0.041(3) Uij
C(12) 0.7541(9) -0.0412(6) 0.4458(8) 0.041(3) Uij
C(13) 0.8313(10) -0.0496(7) 0.5646(8) 0.048(3) Uij
C(14) 0.872(1) -0.1385(8) 0.7192(10) 0.087(5) Uij
C(15) 0.899(1) -0.1543(7) 0.369(1) 0.053(3) Uij
C(16) 1.090(1) -0.2353(8) 0.487(1) 0.105(5) Uij
H(1) 0.4195 -0.1716 0.1737 0.0524 Uij
H(2) 0.1616 -0.1862 0.2086 0.0620 Uij
H(3) 0.2758 -0.2771 0.0837 0.0769 Uij
H(4) 0.1035 -0.2765 0.0523 0.0769 Uij
H(5) 0.2756 -0.2022 -0.0669 0.0865 Uij
H(6) 0.1032 -0.2038 -0.1000 0.0865 Uij
H(7) 0.1491 -0.0573 -0.0681 0.0811 Uij
H(8) 0.4143 -0.0923 0.0317 0.0567 Uij
H(9) -0.0045 -0.1191 0.0463 0.0946 Uij
H(10) 0.0947 -0.0473 0.1130 0.0946 Uij
H(13) 0.8335 -0.1898 0.7427 0.1040 Uij
H(14) 0.9737 -0.1467 0.7216 0.1040 Uij
H(15) 0.8625 -0.0920 0.7656 0.1040 Uij
H(16) 1.0521 -0.2875 0.4510 0.1257 Uij
H(17) 1.1634 -0.2123 0.4553 0.1257 Uij
H(18) 1.1320 -0.2463 0.5616 0.1257 Uij

loop_
_atom_type_symbol
_atom_type_oxidation_number
_atom_type_number_in_cell
_atom_type_scat_dispersion_real
_atom_type_scat_dispersion_imag
_atom_type_scat_source
C 0 60 0.003 0.002 'International Tables'
H 0 64 0.000 0.000 'International Tables'
S 0 16 0.125 0.123 'International Tables'
O 0 20 0.011 0.006 'International Tables'

loop_
_geom_angle_atom_site_label_1
_geom_angle_atom_site_label_2
_geom_angle_atom_site_label_3
_geom_angle
_geom_angle_publ_flag
C(1) S(1) C(8) 99.8(4) yes
C(6) S(2) C(9) 108.6(5) yes
C(8) S(3) C(11) 92.7(4) yes
C(8) S(4) C(12) 92.4(4) yes
C(13) O(1) C(14) 115.9(9) yes
C(15) O(3) C(16) 113.1(9) yes
S(1) C(1) C(2) 110.5(7) yes
S(1) C(1) C(6) 116.5(7) yes
C(2) C(1) C(6) 103.3(7) yes
C(1) C(2) C(3) 106.0(8) yes
C(1) C(2) C(7) 101.7(8) yes
C(3) C(2) C(7) 101.6(9) yes
C(2) C(3) C(4) 102.8(9) yes
C(3) C(4) C(5) 104.1(9) yes
C(4) C(5) C(6) 108.7(9) yes
C(4) C(5) C(7) 102.2(10) yes
C(6) C(5) C(7) 99.5(9) yes
S(2) C(6) C(1) 118.6(7) yes
S(2) C(6) C(5) 108.0(7) yes
C(1) C(6) C(5) 103.2(8) yes
C(2) C(7) C(5) 95.3(9) yes
S(1) C(8) S(3) 114.3(5) yes
S(1) C(8) S(4) 106.5(5) yes
S(1) C(8) C(9) 107.9(6) yes
S(3) C(8) S(4) 107.1(4) yes
S(3) C(8) C(9) 111.2(7) yes
S(4) C(8) C(9) 109.6(7) yes
S(2) C(9) O(5) 118.8(8) yes
S(2) C(9) C(8) 118.8(8) yes
O(5) C(9) C(8) 122.4(10) yes
S(3) C(11) C(12) 117.3(8) yes
S(3) C(11) C(15) 112.0(8) yes
C(12) C(11) C(15) 130.2(9) yes
S(4) C(12) C(11) 118.0(7) yes
S(4) C(12) C(13) 115.3(7) yes
C(11) C(12) C(13) 126.4(9) yes
O(1) C(13) O(2) 124.1(10) yes
O(1) C(13) C(12) 112.1(9) yes
O(2) C(13) C(12) 123(1) yes
O(3) C(15) O(4) 127(1) yes
O(3) C(15) C(11) 108.1(10) yes
O(4) C(15) C(11) 124(1) yes

loop_
_geom_bond_atom_site_label_1
_geom_bond_atom_site_label_2
_geom_bond_distance
_geom_bond_publ_flag
S(1) C(1) 1.816(10) yes
S(1) C(8) 1.834(9) yes
S(2) C(6) 1.821(10) yes
S(2) C(9) 1.76(1) yes
S(3) C(8) 1.828(9) yes
S(3) C(11) 1.761(9) yes
S(4) C(8) 1.825(9) yes
S(4) C(12) 1.756(9) yes
O(1) C(13) 1.31(1) yes
O(1) C(14) 1.46(1) yes
O(2) C(13) 1.20(1) yes
O(3) C(15) 1.37(1) yes
O(3) C(16) 1.47(1) yes
O(4) C(15) 1.17(1) yes
O(5) C(9) 1.21(1) yes
C(1) C(2) 1.55(1) yes
C(1) C(6) 1.56(1) yes
C(2) C(3) 1.55(1) yes
C(2) C(7) 1.53(1) yes
C(3) C(4) 1.56(1) yes
C(4) C(5) 1.52(1) yes
C(5) C(6) 1.54(1) yes
C(5) C(7) 1.55(2) yes
C(8) C(9) 1.51(1) yes
C(11) C(12) 1.31(1) yes
C(11) C(15) 1.51(1) yes
C(12) C(13) 1.51(1) yes
